data_1574764
loop_
_publ_author_name
'Faltejsek, Jan'
'Urbanovsk&#xfd;, Peter'
'Kub&#xed;&#x10d;ek, Vojt&#x11b;ch'
'Havl&#xed;&#x10d;kov&#xe1;, Jana'
'C&#xed;sa&#x159;ov&#xe1;, Ivana'
'Kotek, Jan'
'Hermann, Petr'

_publ_section_title
;
 Extraordinary kinetic inertness of lanthanide(iii) complexes of
 pyridine-rigidified 18-membered hexaazamacrocycles with four acetate
 pendant arms.
;
_journal_issue 27
_journal_name_full 'Chemical science'
_journal_page_first 12558
_journal_page_last 12567
_journal_paper_doi 10.1039/d5sc01893e
_journal_volume 16
_journal_year 2025
_chemical_formula_moiety 'C26 H32 N6 O8 Pr, Cl, 5(H2 O)'
_chemical_formula_sum 'C26 H42 Cl N6 O13 Pr'
_chemical_formula_weight 823.01
_space_group_crystal_system monoclinic
_space_group_IT_number 15
_space_group_name_Hall '-C 2yc'
_space_group_name_H-M_alt 'C 1 2/c 1'
_atom_sites_solution_hydrogens mixed
_atom_sites_solution_primary direct
_atom_sites_solution_secondary difmap
_audit_creation_method SHELXL-2017/1
_audit_update_record
;
2025-02-10 deposited with the CCDC.	2025-05-30 downloaded from the CCDC.
;
_cell_angle_alpha 90
_cell_angle_beta 95.647(3)
_cell_angle_gamma 90
_cell_formula_units_Z 8
_cell_length_a 19.8316(16)
_cell_length_b 19.2254(14)
_cell_length_c 19.0053(15)
_cell_measurement_reflns_used 2815
_cell_measurement_temperature 120(2)
_cell_measurement_theta_max 29.5306
_cell_measurement_theta_min 1.8193
_cell_volume 7211.0(10)
_computing_cell_refinement 'APEX4 v2021.10-0 (Bruker AXS)'
_computing_data_collection 'Bruker Instrument Service vV6.2.16'
_computing_data_reduction 'SAINT V8.40B (Bruker AXS LLC, 2019)'
_computing_structure_refinement 'SHELXL-2017/1 (Sheldrick, 2017)'
_computing_structure_solution 'XT, VERSION 2018/2'
_diffrn_ambient_temperature 120(2)
_diffrn_detector_area_resol_mean 7.3910
_diffrn_measured_fraction_theta_full 0.998
_diffrn_measured_fraction_theta_max 0.999
_diffrn_measurement_device 'Bruker D8 VENTURE'
_diffrn_measurement_method '\f and \w scans'
_diffrn_radiation_type MoK\a
_diffrn_radiation_wavelength 0.71073
_diffrn_reflns_av_R_equivalents 0.0410
_diffrn_reflns_av_unetI/netI 0.0152
_diffrn_reflns_Laue_measured_fraction_full 0.998
_diffrn_reflns_Laue_measured_fraction_max 0.999
_diffrn_reflns_limit_h_max 25
_diffrn_reflns_limit_h_min -25
_diffrn_reflns_limit_k_max 24
_diffrn_reflns_limit_k_min -24
_diffrn_reflns_limit_l_max 24
_diffrn_reflns_limit_l_min -24
_diffrn_reflns_number 147024
_diffrn_reflns_point_group_measured_fraction_full 0.998
_diffrn_reflns_point_group_measured_fraction_max 0.999
_diffrn_reflns_theta_full 25.242
_diffrn_reflns_theta_max 27.500
_diffrn_reflns_theta_min 2.154
_diffrn_source 'microfocus sealed tube'
_exptl_absorpt_coefficient_mu 1.491
_exptl_absorpt_correction_T_max 0.89
_exptl_absorpt_correction_T_min 0.77
_exptl_absorpt_correction_type multi-scan
_exptl_absorpt_process_details
;
Krause, L., Herbst-Irmer, R., Sheldrick, G. M., Stalke, D. (2015).
"Comparison of silver and molybdenum microfocus X-ray sources for
single-crystal structure determination"
J. Appl. Cryst. 48, 3-10.
doi:10.1107/S1600576714022985
;
_exptl_crystal_colour 'light green'
_exptl_crystal_density_diffrn 1.516
_exptl_crystal_description prism
_exptl_crystal_F_000 3360
_exptl_crystal_size_max 0.254
_exptl_crystal_size_mid 0.154
_exptl_crystal_size_min 0.080
_refine_diff_density_max 2.051
_refine_diff_density_min -2.368
_refine_diff_density_rms 0.162
_refine_ls_extinction_method none
_refine_ls_goodness_of_fit_ref 1.241
_refine_ls_hydrogen_treatment mixed
_refine_ls_matrix_type full
_refine_ls_number_parameters 422
_refine_ls_number_reflns 8277
_refine_ls_number_restraints 12
_refine_ls_restrained_S_all 1.244
_refine_ls_R_factor_all 0.0607
_refine_ls_R_factor_gt 0.0549
_refine_ls_shift/su_max 0.002
_refine_ls_shift/su_mean 0.000
_refine_ls_structure_factor_coef Fsqd
_refine_ls_weighting_details 'w=1/[\s^2^(Fo^2^)+154.8908P] where P=(Fo^2^+2Fc^2^)/3'
_refine_ls_weighting_scheme calc
_refine_ls_wR_factor_gt 0.1318
_refine_ls_wR_factor_ref 0.1358
_reflns_Friedel_coverage 0.000
_reflns_number_gt 7530
_reflns_number_total 8277
_reflns_threshold_expression 'I > 2\s(I)'
_cod_data_source_file d5sc01893e2.cif
_cod_data_source_block haf12_pr_stop2-sq
_cod_depositor_comments
;
The following automatic conversions were performed:

data item '_exptl_absorpt_correction_type' value 'Multi-Scan' was
changed to 'multi-scan' in accordance with the
/home/data/users/saulius/crontab/automatic-downloads/rss-feeds/RSC/lib/dictionaries/cif_core.dic
dictionary named 'cif_core.dic' version 2.4.2 last updated on
2011-04-26.

Automatic conversion script
Id: cif_fix_values 8170 2020-07-09 18:12:32Z antanas 

 Adding full bibliography for 1574757--1574764.cif.
;
_cod_original_sg_symbol_H-M 'C 2/c'
_cod_database_code 1574764
_shelx_shelxl_version_number 2017/1
_shelx_space_group_comment
;
The symmetry employed for this shelxl refinement is uniquely defined
by the following loop, which should always be used as a source of
symmetry information in preference to the above space-group names.
They are only intended as comments.
;
_shelx_estimated_absorpt_t_min 0.703
_shelx_estimated_absorpt_t_max 0.890

loop_
_space_group_symop_operation_xyz
'x, y, z'
'-x, y, -z+1/2'
'x+1/2, y+1/2, z'
'-x+1/2, y+1/2, -z+1/2'
'-x, -y, -z'
'x, -y, z-1/2'
'-x+1/2, -y+1/2, -z'
'x+1/2, -y+1/2, z-1/2'

loop_
_atom_site_label
_atom_site_type_symbol
_atom_site_fract_x
_atom_site_fract_y
_atom_site_fract_z
_atom_site_U_iso_or_equiv
_atom_site_adp_type
_atom_site_occupancy
_atom_site_site_symmetry_order
_atom_site_calc_flag
_atom_site_refinement_flags_posn
_atom_site_refinement_flags_adp
_atom_site_refinement_flags_occupancy
_atom_site_disorder_assembly
_atom_site_disorder_group
Pr1 Pr 0.76926(2) 0.54925(2) 0.34070(2) 0.01786(9) Uani 1 1 d . . . . .
N1 N 0.7678(3) 0.4143(2) 0.3306(3) 0.0233(10) Uani 1 1 d . . . . .
C2 C 0.7107(3) 0.3811(3) 0.3078(3) 0.0264(12) Uani 1 1 d . . . . .
C3 C 0.6465(3) 0.4236(3) 0.2910(3) 0.0276(12) Uani 1 1 d . . . . .
H31 H 0.616349 0.399238 0.254334 0.033 Uiso 1 1 calc R U . . .
H32 H 0.622366 0.427501 0.333965 0.033 Uiso 1 1 calc R U . . .
N4 N 0.6617(2) 0.4942(2) 0.2654(3) 0.0232(10) Uani 1 1 d . . . . .
C5 C 0.6001(3) 0.5388(3) 0.2647(4) 0.0295(13) Uani 1 1 d . . . . .
H51 H 0.559630 0.510915 0.248142 0.035 Uiso 1 1 calc R U . . .
H52 H 0.603600 0.577524 0.230980 0.035 Uiso 1 1 calc R U . . .
C6 C 0.5912(3) 0.5683(3) 0.3372(4) 0.0340(15) Uani 1 1 d . . . . .
H61 H 0.550838 0.598860 0.333837 0.041 Uiso 1 1 calc R U . . .
H62 H 0.583310 0.529720 0.369882 0.041 Uiso 1 1 calc R U . . .
N7 N 0.6516(3) 0.6087(2) 0.3661(3) 0.0258(10) Uani 1 1 d . . . . .
C8 C 0.6479(3) 0.6810(3) 0.3381(4) 0.0325(14) Uani 1 1 d . . . . .
H81 H 0.610217 0.705946 0.357627 0.039 Uiso 1 1 calc R U . . .
H82 H 0.638178 0.679643 0.285989 0.039 Uiso 1 1 calc R U . . .
C9 C 0.7134(3) 0.7199(3) 0.3573(3) 0.0279(13) Uani 1 1 d . . . . .
N10 N 0.7715(3) 0.6849(2) 0.3524(3) 0.0263(10) Uani 1 1 d . . . . .
C11 C 0.8307(3) 0.7187(3) 0.3663(3) 0.0281(13) Uani 1 1 d . . . . .
C12 C 0.8948(3) 0.6779(3) 0.3663(3) 0.0295(13) Uani 1 1 d . . . . .
H121 H 0.929249 0.707252 0.346287 0.035 Uiso 1 1 calc R U . . .
H122 H 0.911783 0.667177 0.415876 0.035 Uiso 1 1 calc R U . . .
N13 N 0.8879(2) 0.6117(3) 0.3258(2) 0.0229(10) Uani 1 1 d . . . . .
C14 C 0.9470(3) 0.5659(3) 0.3465(3) 0.0265(12) Uani 1 1 d . . . . .
H141 H 0.988507 0.594644 0.353738 0.032 Uiso 1 1 calc R U . . .
H142 H 0.952785 0.532846 0.307532 0.032 Uiso 1 1 calc R U . . .
C15 C 0.9386(3) 0.5256(4) 0.4131(3) 0.0301(13) Uani 1 1 d . . . . .
H151 H 0.978419 0.494867 0.423725 0.036 Uiso 1 1 calc R U . . .
H152 H 0.937320 0.558547 0.452928 0.036 Uiso 1 1 calc R U . . .
N16 N 0.8759(2) 0.4825(3) 0.4074(3) 0.0247(10) Uani 1 1 d . . . . .
C17 C 0.8881(3) 0.4163(3) 0.3711(3) 0.0296(13) Uani 1 1 d . . . . .
H171 H 0.917886 0.386579 0.403332 0.036 Uiso 1 1 calc R U . . .
H172 H 0.912366 0.426336 0.329102 0.036 Uiso 1 1 calc R U . . .
C18 C 0.8245(3) 0.3769(3) 0.3479(3) 0.0265(12) Uani 1 1 d . . . . .
C19 C 0.8327(4) 0.7893(3) 0.3830(3) 0.0359(15) Uani 1 1 d . . . . .
H191 H 0.874852 0.813033 0.389576 0.043 Uiso 1 1 calc R U . . .
C20 C 0.7735(4) 0.8242(3) 0.3901(4) 0.0385(16) Uani 1 1 d . . . . .
H201 H 0.774340 0.871685 0.404058 0.046 Uiso 1 1 calc R U . . .
C21 C 0.7126(4) 0.7897(3) 0.3767(3) 0.0346(15) Uani 1 1 d . . . . .
H211 H 0.670967 0.813143 0.380648 0.041 Uiso 1 1 calc R U . . .
C22 C 0.8249(4) 0.3051(3) 0.3429(4) 0.0403(17) Uani 1 1 d . . . . .
H221 H 0.865346 0.279642 0.355749 0.048 Uiso 1 1 calc R U . . .
C23 C 0.7653(5) 0.2706(3) 0.3189(4) 0.049(2) Uani 1 1 d . . . . .
H231 H 0.764586 0.221299 0.315161 0.059 Uiso 1 1 calc R U . . .
C24 C 0.7072(4) 0.3087(3) 0.3006(4) 0.0389(16) Uani 1 1 d . . . . .
H241 H 0.666064 0.286417 0.283601 0.047 Uiso 1 1 calc R U . . .
C30 C 0.6800(3) 0.4903(3) 0.1923(3) 0.0243(11) Uani 1 1 d . . . . .
H301 H 0.639653 0.477946 0.159862 0.029 Uiso 1 1 calc R U . . .
H302 H 0.714785 0.453826 0.188684 0.029 Uiso 1 1 calc R U . . .
C31 C 0.7077(3) 0.5607(3) 0.1713(3) 0.0227(11) Uani 1 1 d . . . . .
O311 O 0.7279(2) 0.60259(19) 0.2187(2) 0.0227(8) Uani 1 1 d . . . . .
O312 O 0.7098(2) 0.5735(2) 0.1054(2) 0.0280(9) Uani 1 1 d . . . . .
H312 H 0.692(6) 0.539(6) 0.066(6) 0.11(4) Uiso 1 1 d . . . . .
C40 C 0.6532(3) 0.6086(3) 0.4438(3) 0.0275(12) Uani 1 1 d . . . . .
H401 H 0.607931 0.621243 0.457637 0.033 Uiso 1 1 calc R U . . .
H402 H 0.686200 0.643558 0.464015 0.033 Uiso 1 1 calc R U . . .
C41 C 0.6730(3) 0.5371(3) 0.4727(3) 0.0265(12) Uani 1 1 d . . . . .
O411 O 0.7025(2) 0.4958(2) 0.4340(2) 0.0263(9) Uani 1 1 d . . . . .
O412 O 0.6595(2) 0.5249(2) 0.5343(3) 0.0341(10) Uani 1 1 d . . . . .
C50 C 0.8851(3) 0.6246(3) 0.2495(3) 0.0245(11) Uani 1 1 d . . . . .
H501 H 0.929962 0.640628 0.237378 0.029 Uiso 1 1 calc R U . . .
H502 H 0.851580 0.661552 0.235999 0.029 Uiso 1 1 calc R U . . .
C51 C 0.8654(3) 0.5586(3) 0.2090(3) 0.0216(11) Uani 1 1 d . . . . .
O511 O 0.8360(2) 0.5114(2) 0.2394(2) 0.0214(8) Uani 1 1 d . . . . .
O512 O 0.8793(2) 0.5566(3) 0.1450(2) 0.0310(10) Uani 1 1 d . . . . .
C60 C 0.8571(3) 0.4700(3) 0.4793(3) 0.0263(12) Uani 1 1 d . . . . .
H601 H 0.896762 0.452691 0.510001 0.032 Uiso 1 1 calc R U . . .
H602 H 0.820818 0.434521 0.478153 0.032 Uiso 1 1 calc R U . . .
C61 C 0.8323(3) 0.5381(3) 0.5086(3) 0.0236(11) Uani 1 1 d . . . . .
O611 O 0.8111(2) 0.5848(2) 0.4675(2) 0.0239(8) Uani 1 1 d . . . . .
O612 O 0.8318(2) 0.5434(3) 0.5760(2) 0.0313(10) Uani 1 1 d . . . . .
H612 H 0.845(5) 0.507(6) 0.598(6) 0.08(3) Uiso 1 1 d . . . . .
Cl1 Cl 0.4919(6) 0.28593(19) 0.2322(4) 0.065(3) Uani 0.5 1 d . . P . .
Cl2 Cl 0.4633(6) 0.8179(9) 0.0541(6) 0.074(3) Uani 0.2 1 d . U P A 1
Cl3 Cl 0.5154(5) 0.4190(5) 0.1477(5) 0.0356(19) Uani 0.175 1 d . . P B 1
Cl4 Cl 0.500000 0.7161(9) 0.250000 0.076(4) Uani 0.25 2 d S TU P C 1
O1W O 0.4975(8) 0.4116(9) 0.0802(9) 0.050(4) Uiso 0.35 1 d . . P D 2
O2W O 0.4673(8) 0.7125(9) 0.3165(9) 0.049(4) Uiso 0.35 1 d . . P E 2
O3W O 0.5041(12) 0.8281(12) 0.0103(12) 0.067(6) Uiso 0.3 1 d . . P F 2

loop_
_atom_site_aniso_label
_atom_site_aniso_U_11
_atom_site_aniso_U_22
_atom_site_aniso_U_33
_atom_site_aniso_U_23
_atom_site_aniso_U_13
_atom_site_aniso_U_12
Pr1 0.02200(15) 0.01299(14) 0.01937(15) -0.00025(10) 0.00602(10) 0.00020(11)
N1 0.035(3) 0.013(2) 0.023(2) 0.0020(17) 0.010(2) 0.0023(19)
C2 0.048(4) 0.016(3) 0.016(3) 0.001(2) 0.011(2) -0.001(2)
C3 0.032(3) 0.018(3) 0.035(3) 0.000(2) 0.010(3) -0.006(2)
N4 0.025(2) 0.017(2) 0.029(3) 0.0013(19) 0.0075(19) -0.0006(18)
C5 0.019(3) 0.027(3) 0.044(4) 0.000(3) 0.005(2) -0.001(2)
C6 0.020(3) 0.023(3) 0.060(5) -0.002(3) 0.011(3) 0.000(2)
N7 0.029(3) 0.016(2) 0.033(3) 0.000(2) 0.010(2) 0.0017(19)
C8 0.034(3) 0.018(3) 0.047(4) 0.002(3) 0.011(3) 0.008(2)
C9 0.043(4) 0.015(3) 0.028(3) -0.001(2) 0.014(3) 0.001(2)
N10 0.030(3) 0.016(2) 0.034(3) 0.0003(19) 0.008(2) -0.0011(19)
C11 0.037(3) 0.020(3) 0.028(3) -0.002(2) 0.010(2) -0.009(2)
C12 0.032(3) 0.030(3) 0.027(3) -0.005(2) 0.004(2) -0.013(3)
N13 0.023(2) 0.025(2) 0.021(2) -0.0036(19) 0.0036(18) -0.0037(19)
C14 0.021(3) 0.043(3) 0.017(3) -0.006(2) 0.004(2) -0.004(2)
C15 0.022(3) 0.043(4) 0.025(3) 0.001(3) 0.003(2) 0.002(3)
N16 0.026(2) 0.026(2) 0.023(2) 0.0018(19) 0.0065(19) 0.005(2)
C17 0.030(3) 0.029(3) 0.031(3) 0.003(2) 0.006(2) 0.014(2)
C18 0.039(3) 0.022(3) 0.020(3) -0.002(2) 0.010(2) 0.006(2)
C19 0.059(4) 0.023(3) 0.027(3) -0.007(2) 0.013(3) -0.016(3)
C20 0.067(5) 0.016(3) 0.035(4) -0.003(2) 0.020(3) -0.007(3)
C21 0.061(4) 0.016(3) 0.030(3) -0.001(2) 0.017(3) 0.003(3)
C22 0.064(5) 0.022(3) 0.034(4) 0.000(3) 0.001(3) 0.017(3)
C23 0.086(6) 0.014(3) 0.046(4) -0.004(3) -0.002(4) 0.006(3)
C24 0.068(5) 0.015(3) 0.032(3) -0.001(2) 0.001(3) -0.005(3)
C30 0.028(3) 0.016(2) 0.029(3) 0.001(2) 0.006(2) -0.002(2)
C31 0.018(2) 0.016(2) 0.035(3) 0.005(2) 0.005(2) 0.002(2)
O311 0.026(2) 0.0141(17) 0.028(2) 0.0001(15) 0.0049(16) 0.0009(15)
O312 0.036(2) 0.023(2) 0.026(2) 0.0034(17) 0.0069(18) -0.0049(18)
C40 0.030(3) 0.023(3) 0.030(3) -0.004(2) 0.011(2) 0.002(2)
C41 0.025(3) 0.020(3) 0.036(3) -0.003(2) 0.007(2) -0.002(2)
O411 0.027(2) 0.0184(19) 0.035(2) -0.0042(17) 0.0114(17) -0.0007(16)
O412 0.040(3) 0.028(2) 0.037(3) -0.0007(19) 0.014(2) 0.0043(19)
C50 0.029(3) 0.027(3) 0.019(3) -0.001(2) 0.005(2) -0.005(2)
C51 0.020(3) 0.031(3) 0.014(2) -0.002(2) 0.0025(19) 0.000(2)
O511 0.025(2) 0.0204(19) 0.0195(19) 0.0011(15) 0.0046(15) 0.0014(15)
O512 0.031(2) 0.048(3) 0.0149(19) -0.0010(18) 0.0080(16) -0.010(2)
C60 0.032(3) 0.029(3) 0.018(3) 0.003(2) 0.006(2) 0.004(2)
C61 0.023(3) 0.030(3) 0.019(3) -0.001(2) 0.005(2) -0.003(2)
O611 0.028(2) 0.0214(19) 0.022(2) 0.0008(16) 0.0022(16) 0.0000(16)
O612 0.040(3) 0.036(2) 0.018(2) -0.0037(18) 0.0038(18) 0.005(2)
Cl1 0.059(5) 0.0330(16) 0.110(8) 0.011(2) 0.038(5) 0.011(2)
Cl2 0.049(5) 0.123(9) 0.047(5) 0.006(6) -0.007(4) -0.028(6)
Cl3 0.039(5) 0.041(5) 0.027(4) 0.002(4) 0.006(4) -0.005(4)
Cl4 0.054(6) 0.092(8) 0.071(7) 0.000 -0.047(6) 0.000

loop_
_atom_type_symbol
_atom_type_description
_atom_type_scat_dispersion_real
_atom_type_scat_dispersion_imag
_atom_type_scat_source
C C 0.0033 0.0016 'International Tables Vol C Tables 4.2.6.8 and 6.1.1.4'
H H 0.0000 0.0000 'International Tables Vol C Tables 4.2.6.8 and 6.1.1.4'
Cl Cl 0.1484 0.1585 'International Tables Vol C Tables 4.2.6.8 and 6.1.1.4'
N N 0.0061 0.0033 'International Tables Vol C Tables 4.2.6.8 and 6.1.1.4'
O O 0.0106 0.0060 'International Tables Vol C Tables 4.2.6.8 and 6.1.1.4'
Pr Pr -0.2180 2.8214 'International Tables Vol C Tables 4.2.6.8 and 6.1.1.4'

loop_
_geom_angle_atom_site_label_1
_geom_angle_atom_site_label_2
_geom_angle_atom_site_label_3
_geom_angle
_geom_angle_site_symmetry_1
_geom_angle_site_symmetry_3
_geom_angle_publ_flag
O411 Pr1 O511 139.42(12) . . ?
O411 Pr1 O611 66.01(13) . . ?
O511 Pr1 O611 129.96(13) . . ?
O411 Pr1 O311 130.16(13) . . ?
O511 Pr1 O311 65.14(12) . . ?
O611 Pr1 O311 141.25(12) . . ?
O411 Pr1 N1 69.15(13) . . ?
O511 Pr1 N1 70.27(13) . . ?
O611 Pr1 N1 109.59(14) . . ?
O311 Pr1 N1 109.17(14) . . ?
O411 Pr1 N10 110.52(14) . . ?
O511 Pr1 N10 110.06(14) . . ?
O611 Pr1 N10 69.72(15) . . ?
O311 Pr1 N10 71.53(14) . . ?
N1 Pr1 N10 179.30(17) . . ?
O411 Pr1 N4 76.61(14) . . ?
O511 Pr1 N4 85.94(14) . . ?
O611 Pr1 N4 141.05(14) . . ?
O311 Pr1 N4 60.77(13) . . ?
N1 Pr1 N4 64.05(15) . . ?
N10 Pr1 N4 116.54(15) . . ?
O411 Pr1 N13 141.31(14) . . ?
O511 Pr1 N13 61.40(13) . . ?
O611 Pr1 N13 76.92(14) . . ?
O311 Pr1 N13 86.10(14) . . ?
N1 Pr1 N13 116.26(15) . . ?
N10 Pr1 N13 63.58(15) . . ?
N4 Pr1 N13 141.70(14) . . ?
O411 Pr1 N16 85.28(14) . . ?
O511 Pr1 N16 77.07(13) . . ?
O611 Pr1 N16 61.05(14) . . ?
O311 Pr1 N16 140.96(13) . . ?
N1 Pr1 N16 63.92(16) . . ?
N10 Pr1 N16 115.50(16) . . ?
N4 Pr1 N16 127.97(15) . . ?
N13 Pr1 N16 66.74(15) . . ?
O411 Pr1 N7 61.53(14) . . ?
O511 Pr1 N7 141.54(14) . . ?
O611 Pr1 N7 85.66(15) . . ?
O311 Pr1 N7 77.77(14) . . ?
N1 Pr1 N7 115.75(15) . . ?
N10 Pr1 N7 64.41(15) . . ?
N4 Pr1 N7 66.54(15) . . ?
N13 Pr1 N7 127.98(14) . . ?
N16 Pr1 N7 141.04(15) . . ?
C2 N1 C18 119.1(5) . . ?
C2 N1 Pr1 120.2(4) . . ?
C18 N1 Pr1 120.8(4) . . ?
N1 C2 C24 122.6(6) . . ?
N1 C2 C3 118.6(5) . . ?
C24 C2 C3 118.8(6) . . ?
N4 C3 C2 111.6(5) . . ?
N4 C3 H31 109.3 . . ?
C2 C3 H31 109.3 . . ?
N4 C3 H32 109.3 . . ?
C2 C3 H32 109.3 . . ?
H31 C3 H32 108.0 . . ?
C30 N4 C3 109.8(4) . . ?
C30 N4 C5 107.4(5) . . ?
C3 N4 C5 109.7(4) . . ?
C30 N4 Pr1 105.5(3) . . ?
C3 N4 Pr1 111.4(4) . . ?
C5 N4 Pr1 112.8(3) . . ?
N4 C5 C6 112.1(5) . . ?
N4 C5 H51 109.2 . . ?
C6 C5 H51 109.2 . . ?
N4 C5 H52 109.2 . . ?
C6 C5 H52 109.2 . . ?
H51 C5 H52 107.9 . . ?
N7 C6 C5 111.7(5) . . ?
N7 C6 H61 109.3 . . ?
C5 C6 H61 109.3 . . ?
N7 C6 H62 109.3 . . ?
C5 C6 H62 109.3 . . ?
H61 C6 H62 107.9 . . ?
C40 N7 C6 107.8(5) . . ?
C40 N7 C8 110.8(5) . . ?
C6 N7 C8 110.2(5) . . ?
C40 N7 Pr1 104.3(3) . . ?
C6 N7 Pr1 113.2(3) . . ?
C8 N7 Pr1 110.3(4) . . ?
N7 C8 C9 111.4(5) . . ?
N7 C8 H81 109.4 . . ?
C9 C8 H81 109.4 . . ?
N7 C8 H82 109.4 . . ?
C9 C8 H82 109.4 . . ?
H81 C8 H82 108.0 . . ?
N10 C9 C21 122.2(6) . . ?
N10 C9 C8 117.1(5) . . ?
C21 C9 C8 120.6(6) . . ?
C9 N10 C11 118.8(5) . . ?
C9 N10 Pr1 119.9(4) . . ?
C11 N10 Pr1 120.3(4) . . ?
N10 C11 C19 121.3(6) . . ?
N10 C11 C12 118.3(5) . . ?
C19 C11 C12 120.4(6) . . ?
N13 C12 C11 114.4(5) . . ?
N13 C12 H121 108.7 . . ?
C11 C12 H121 108.7 . . ?
N13 C12 H122 108.7 . . ?
C11 C12 H122 108.7 . . ?
H121 C12 H122 107.6 . . ?
C50 N13 C12 111.2(5) . . ?
C50 N13 C14 108.2(4) . . ?
C12 N13 C14 109.8(5) . . ?
C50 N13 Pr1 103.4(3) . . ?
C12 N13 Pr1 111.5(3) . . ?
C14 N13 Pr1 112.5(3) . . ?
N13 C14 C15 112.2(5) . . ?
N13 C14 H141 109.2 . . ?
C15 C14 H141 109.2 . . ?
N13 C14 H142 109.2 . . ?
C15 C14 H142 109.2 . . ?
H141 C14 H142 107.9 . . ?
N16 C15 C14 112.6(5) . . ?
N16 C15 H151 109.1 . . ?
C14 C15 H151 109.1 . . ?
N16 C15 H152 109.1 . . ?
C14 C15 H152 109.1 . . ?
H151 C15 H152 107.8 . . ?
C60 N16 C17 111.1(5) . . ?
C60 N16 C15 108.0(5) . . ?
C17 N16 C15 109.8(5) . . ?
C60 N16 Pr1 104.8(3) . . ?
C17 N16 Pr1 110.4(4) . . ?
C15 N16 Pr1 112.5(4) . . ?
N16 C17 C18 113.6(5) . . ?
N16 C17 H171 108.8 . . ?
C18 C17 H171 108.8 . . ?
N16 C17 H172 108.8 . . ?
C18 C17 H172 108.8 . . ?
H171 C17 H172 107.7 . . ?
N1 C18 C22 121.7(6) . . ?
N1 C18 C17 117.3(5) . . ?
C22 C18 C17 120.9(6) . . ?
C20 C19 C11 119.6(6) . . ?
C20 C19 H191 120.2 . . ?
C11 C19 H191 120.2 . . ?
C19 C20 C21 119.3(6) . . ?
C19 C20 H201 120.4 . . ?
C21 C20 H201 120.4 . . ?
C20 C21 C9 118.7(7) . . ?
C20 C21 H211 120.7 . . ?
C9 C21 H211 120.7 . . ?
C18 C22 C23 119.1(7) . . ?
C18 C22 H221 120.4 . . ?
C23 C22 H221 120.4 . . ?
C24 C23 C22 119.3(6) . . ?
C24 C23 H231 120.3 . . ?
C22 C23 H231 120.3 . . ?
C23 C24 C2 118.2(7) . . ?
C23 C24 H241 120.9 . . ?
C2 C24 H241 120.9 . . ?
N4 C30 C31 109.3(5) . . ?
N4 C30 H301 109.8 . . ?
C31 C30 H301 109.8 . . ?
N4 C30 H302 109.8 . . ?
C31 C30 H302 109.8 . . ?
H301 C30 H302 108.3 . . ?
O311 C31 O312 122.9(5) . . ?
O311 C31 C30 118.9(5) . . ?
O312 C31 C30 118.2(5) . . ?
C31 O311 Pr1 116.2(3) . . ?
C31 O312 H312 123(7) . . ?
N7 C40 C41 110.1(5) . . ?
N7 C40 H401 109.6 . . ?
C41 C40 H401 109.6 . . ?
N7 C40 H402 109.6 . . ?
C41 C40 H402 109.6 . . ?
H401 C40 H402 108.2 . . ?
O412 C41 O411 125.5(6) . . ?
O412 C41 C40 116.0(5) . . ?
O411 C41 C40 118.5(5) . . ?
C41 O411 Pr1 117.1(4) . . ?
N13 C50 C51 110.1(5) . . ?
N13 C50 H501 109.6 . . ?
C51 C50 H501 109.6 . . ?
N13 C50 H502 109.6 . . ?
C51 C50 H502 109.6 . . ?
H501 C50 H502 108.1 . . ?
O511 C51 O512 125.1(5) . . ?
O511 C51 C50 118.7(5) . . ?
O512 C51 C50 116.1(5) . . ?
C51 O511 Pr1 116.3(3) . . ?
N16 C60 C61 108.6(5) . . ?
N16 C60 H601 110.0 . . ?
C61 C60 H601 110.0 . . ?
N16 C60 H602 110.0 . . ?
C61 C60 H602 110.0 . . ?
H601 C60 H602 108.3 . . ?
O611 C61 O612 122.5(6) . . ?
O611 C61 C60 119.7(5) . . ?
O612 C61 C60 117.7(5) . . ?
C61 O611 Pr1 117.3(4) . . ?
C61 O612 H612 113(7) . . ?

loop_
_geom_bond_atom_site_label_1
_geom_bond_atom_site_label_2
_geom_bond_distance
_geom_bond_site_symmetry_2
_geom_bond_publ_flag
Pr1 O411 2.532(4) . ?
Pr1 O511 2.546(4) . ?
Pr1 O611 2.564(4) . ?
Pr1 O311 2.594(4) . ?
Pr1 N1 2.602(4) . ?
Pr1 N10 2.617(5) . ?
Pr1 N4 2.668(5) . ?
Pr1 N13 2.681(5) . ?
Pr1 N16 2.683(5) . ?
Pr1 N7 2.684(5) . ?
N1 C2 1.335(8) . ?
N1 C18 1.348(8) . ?
C2 C24 1.400(8) . ?
C2 C3 1.518(9) . ?
C3 N4 1.482(7) . ?
C3 H31 0.9900 . ?
C3 H32 0.9900 . ?
N4 C30 1.474(7) . ?
N4 C5 1.491(7) . ?
C5 C6 1.515(9) . ?
C5 H51 0.9900 . ?
C5 H52 0.9900 . ?
C6 N7 1.487(8) . ?
C6 H61 0.9900 . ?
C6 H62 0.9900 . ?
N7 C40 1.473(8) . ?
N7 C8 1.488(7) . ?
C8 C9 1.513(9) . ?
C8 H81 0.9900 . ?
C8 H82 0.9900 . ?
C9 N10 1.345(8) . ?
C9 C21 1.392(8) . ?
N10 C11 1.347(8) . ?
C11 C19 1.394(8) . ?
C11 C12 1.493(9) . ?
C12 N13 1.487(7) . ?
C12 H121 0.9900 . ?
C12 H122 0.9900 . ?
N13 C50 1.465(7) . ?
N13 C14 1.489(8) . ?
C14 C15 1.508(8) . ?
C14 H141 0.9900 . ?
C14 H142 0.9900 . ?
C15 N16 1.489(8) . ?
C15 H151 0.9900 . ?
C15 H152 0.9900 . ?
N16 C60 1.473(7) . ?
N16 C17 1.479(8) . ?
C17 C18 1.500(9) . ?
C17 H171 0.9900 . ?
C17 H172 0.9900 . ?
C18 C22 1.384(8) . ?
C19 C20 1.372(11) . ?
C19 H191 0.9500 . ?
C20 C21 1.378(10) . ?
C20 H201 0.9500 . ?
C21 H211 0.9500 . ?
C22 C23 1.393(11) . ?
C22 H221 0.9500 . ?
C23 C24 1.380(11) . ?
C23 H231 0.9500 . ?
C24 H241 0.9500 . ?
C30 C31 1.528(7) . ?
C30 H301 0.9900 . ?
C30 H302 0.9900 . ?
C31 O311 1.244(7) . ?
C31 O312 1.281(7) . ?
O312 H312 1.03(12) . ?
C40 C41 1.517(8) . ?
C40 H401 0.9900 . ?
C40 H402 0.9900 . ?
C41 O412 1.251(8) . ?
C41 O411 1.264(7) . ?
C50 C51 1.516(8) . ?
C50 H501 0.9900 . ?
C50 H502 0.9900 . ?
C51 O511 1.250(7) . ?
C51 O512 1.273(6) . ?
C60 C61 1.523(8) . ?
C60 H601 0.9900 . ?
C60 H602 0.9900 . ?
C61 O611 1.235(7) . ?
C61 O612 1.287(7) . ?
O612 H612 0.85(11) . ?
Cl1 Cl1 0.719(13) 2_655 ?
